data_4069563
loop_
_publ_author_name
'Kenward, Alyson L.'
'Ross, Jennifer A.'
'Piers, Warren E.'
'Parvez, Masood'

_publ_section_title
;
 Metalation-Resistant \b-Diketiminato Ligands for Thermally Robust
 Organoscandium Complexes
;
_journal_issue 13
_journal_name_full Organometallics
_journal_page_first 3625
_journal_paper_doi 10.1021/om900283s
_journal_volume 28
_journal_year 2009
_chemical_formula_sum 'C41 H71 N2 Sc Si2'
_chemical_formula_weight 693.14
_chemical_name_systematic
;
 ?
;
_space_group_IT_number 2
_symmetry_cell_setting triclinic
_symmetry_space_group_name_Hall '-P 1'
_symmetry_space_group_name_H-M 'P -1'
_atom_sites_solution_hydrogens geom
_atom_sites_solution_primary direct
_atom_sites_solution_secondary difmap
_cell_angle_alpha 83.646(13)
_cell_angle_beta 88.720(14)
_cell_angle_gamma 75.618(15)
_cell_formula_units_Z 2
_cell_length_a 10.554(2)
_cell_length_b 11.027(3)
_cell_length_c 20.204(6)
_cell_measurement_reflns_used 18806
_cell_measurement_temperature 173(2)
_cell_measurement_theta_max 27.43
_cell_measurement_theta_min 3.27
_cell_volume 2263.6(10)
_computing_cell_refinement 'HKL DENZO (Otwinowski & Minor, 1997)'
_computing_data_collection 'COLLECT (Hooft, 1998)'
_computing_data_reduction 'SCALEPACK (Otwinowski & Minor, 1997)'
_computing_molecular_graphics 'ORTEPII (Johnson, 1976)'
_computing_publication_material 'SHELXL-97 (Sheldrick, 1997)'
_computing_structure_refinement 'SHELXL-97 (Sheldrick, 1997)'
_computing_structure_solution 'SAPI91 (Fan, 1991)'
_diffrn_ambient_temperature 173(2)
_diffrn_measured_fraction_theta_full 0.991
_diffrn_measured_fraction_theta_max 0.991
_diffrn_measurement_device_type 'Nonius KappaCCD'
_diffrn_measurement_method ' \w and \f '
_diffrn_radiation_monochromator graphite
_diffrn_radiation_source 'fine-focus sealed tube'
_diffrn_radiation_type MoK\a
_diffrn_radiation_wavelength 0.71073
_diffrn_reflns_av_R_equivalents 0.0382
_diffrn_reflns_av_sigmaI/netI 0.0616
_diffrn_reflns_limit_h_max 13
_diffrn_reflns_limit_h_min -12
_diffrn_reflns_limit_k_max 14
_diffrn_reflns_limit_k_min -14
_diffrn_reflns_limit_l_max 26
_diffrn_reflns_limit_l_min -26
_diffrn_reflns_number 18806
_diffrn_reflns_theta_full 27.43
_diffrn_reflns_theta_max 27.43
_diffrn_reflns_theta_min 3.27
_exptl_absorpt_coefficient_mu 0.242
_exptl_absorpt_correction_T_max 0.9624
_exptl_absorpt_correction_T_min 0.9443
_exptl_absorpt_correction_type multi-scan
_exptl_absorpt_process_details 'SORTAV: (Blessing, 1997)'
_exptl_crystal_colour yellow
_exptl_crystal_density_diffrn 1.017
_exptl_crystal_density_method 'not measured'
_exptl_crystal_description prism
_exptl_crystal_F_000 760
_exptl_crystal_size_max 0.24
_exptl_crystal_size_mid 0.20
_exptl_crystal_size_min 0.16
_refine_diff_density_max 0.494
_refine_diff_density_min -0.290
_refine_diff_density_rms 0.051
_refine_ls_extinction_method none
_refine_ls_goodness_of_fit_ref 1.026
_refine_ls_hydrogen_treatment constr
_refine_ls_matrix_type full
_refine_ls_number_parameters 435
_refine_ls_number_reflns 10256
_refine_ls_number_restraints 0
_refine_ls_restrained_S_all 1.026
_refine_ls_R_factor_all 0.0871
_refine_ls_R_factor_gt 0.0505
_refine_ls_shift/su_max 0.001
_refine_ls_shift/su_mean 0.000
_refine_ls_structure_factor_coef Fsqd
_refine_ls_weighting_details 'calc w=1/[\s^2^(Fo^2^)+(0.0550P)^2^+0.9700P] where P=(Fo^2^+2Fc^2^)/3'
_refine_ls_weighting_scheme calc
_refine_ls_wR_factor_gt 0.1160
_refine_ls_wR_factor_ref 0.1339
_reflns_number_gt 7040
_reflns_number_total 10256
_reflns_threshold_expression >2sigma(I)
_cod_data_source_file om900283s_si_001.cif
_cod_data_source_block Compound_I
_cod_depositor_comments
;
The following automatic conversions were performed:

'_symmetry_cell_setting' value 'Triclinic' changed to 'triclinic'
according to /home/saulius/struct/CIF-dictionaries/cif_core.dic
dictionary named 'cif_core.dic' version 2.4.2 from
2011-04-26.

'_exptl_absorpt_correction_type' value 'Multi-scan'
changed to 'multi-scan' according to
/home/saulius/struct/CIF-dictionaries/cif_core.dic dictionary named
'cif_core.dic' version 2.4.2 from 2011-04-26.

Automatic conversion script
Id: cif_fix_values 1715 2011-07-08 13:25:40Z adriana 
;
_cod_database_code 4069563

loop_
_symmetry_equiv_pos_as_xyz
'x, y, z'
'-x, -y, -z'

loop_
_atom_site_label
_atom_site_type_symbol
_atom_site_fract_x
_atom_site_fract_y
_atom_site_fract_z
_atom_site_U_iso_or_equiv
_atom_site_adp_type
_atom_site_occupancy
_atom_site_symmetry_multiplicity
_atom_site_calc_flag
_atom_site_refinement_flags
Sc1 Sc 0.28032(4) 0.34538(4) 0.26138(2) 0.02777(11) Uani 1 1 d .
Si1 Si 0.46396(6) 0.19086(6) 0.40660(3) 0.03321(15) Uani 1 1 d .
Si2 Si 0.12680(6) 0.59540(6) 0.14260(3) 0.03803(16) Uani 1 1 d .
N1 N 0.29199(15) 0.17872(16) 0.21516(8) 0.0295(4) Uani 1 1 d .
N2 N 0.10734(15) 0.30408(15) 0.30369(8) 0.0271(4) Uani 1 1 d .
C1 C 0.4371(2) 0.3168(2) 0.33677(11) 0.0325(5) Uani 1 1 d .
H1A H 0.5205 0.3059 0.3120 0.039 Uiso 1 1 calc R
H1B H 0.4239 0.3971 0.3567 0.039 Uiso 1 1 calc R
C2 C 0.2770(2) 0.5117(2) 0.18888(12) 0.0402(5) Uani 1 1 d .
H2A H 0.3047 0.5742 0.2131 0.048 Uiso 1 1 calc R
H2B H 0.3454 0.4850 0.1555 0.048 Uiso 1 1 calc R
C3 C 0.2766(2) -0.0347(2) 0.19846(13) 0.0463(6) Uani 1 1 d .
H3A H 0.2448 -0.1017 0.2242 0.056 Uiso 1 1 calc R
H3B H 0.3723 -0.0602 0.1960 0.056 Uiso 1 1 calc R
H3C H 0.2395 -0.0197 0.1534 0.056 Uiso 1 1 calc R
C4 C 0.23576(19) 0.08423(19) 0.23198(11) 0.0306(5) Uani 1 1 d .
C5 C 0.13824(19) 0.09020(19) 0.28060(11) 0.0308(5) Uani 1 1 d .
H5 H 0.1125 0.0142 0.2931 0.037 Uiso 1 1 calc R
C6 C 0.07410(19) 0.19377(19) 0.31293(10) 0.0275(4) Uani 1 1 d .
C7 C -0.0337(2) 0.1764(2) 0.36075(12) 0.0382(5) Uani 1 1 d .
H7A H -0.0188 0.0872 0.3777 0.046 Uiso 1 1 calc R
H7B H -0.1182 0.2042 0.3375 0.046 Uiso 1 1 calc R
H7C H -0.0341 0.2263 0.3980 0.046 Uiso 1 1 calc R
C8 C 0.38765(19) 0.17305(19) 0.16300(10) 0.0293(4) Uani 1 1 d .
C9 C 0.3493(2) 0.2030(2) 0.09648(10) 0.0335(5) Uani 1 1 d .
H9 H 0.2598 0.2162 0.0848 0.040 Uiso 1 1 calc R
C10 C 0.4405(2) 0.2139(2) 0.04713(10) 0.0325(5) Uani 1 1 d .
C11 C 0.5709(2) 0.1942(2) 0.06597(10) 0.0314(5) Uani 1 1 d .
H11 H 0.6337 0.2028 0.0325 0.038 Uiso 1 1 calc R
C12 C 0.61298(19) 0.16213(19) 0.13214(10) 0.0290(4) Uani 1 1 d .
C13 C 0.51852(19) 0.15254(19) 0.18036(10) 0.0291(4) Uani 1 1 d .
H13 H 0.5440 0.1317 0.2258 0.035 Uiso 1 1 calc R
C14 C 0.4005(2) 0.2517(2) -0.02649(11) 0.0418(6) Uani 1 1 d .
C15 C 0.2607(3) 0.2469(5) -0.03866(16) 0.1032(15) Uani 1 1 d .
H15A H 0.2387 0.2718 -0.0859 0.124 Uiso 1 1 calc R
H15B H 0.2013 0.3047 -0.0116 0.124 Uiso 1 1 calc R
H15C H 0.2516 0.1609 -0.0263 0.124 Uiso 1 1 calc R
C16 C 0.4875(3) 0.1634(3) -0.07045(13) 0.0778(11) Uani 1 1 d .
H16A H 0.4619 0.1901 -0.1172 0.093 Uiso 1 1 calc R
H16B H 0.4781 0.0775 -0.0583 0.093 Uiso 1 1 calc R
H16C H 0.5788 0.1653 -0.0644 0.093 Uiso 1 1 calc R
C17 C 0.4125(5) 0.3843(3) -0.04603(16) 0.1064(16) Uani 1 1 d .
H17A H 0.3938 0.4072 -0.0937 0.128 Uiso 1 1 calc R
H17B H 0.5015 0.3896 -0.0366 0.128 Uiso 1 1 calc R
H17C H 0.3499 0.4424 -0.0205 0.128 Uiso 1 1 calc R
C18 C 0.7573(2) 0.1436(2) 0.15059(11) 0.0344(5) Uani 1 1 d .
C19 C 0.8465(2) 0.0642(3) 0.10309(15) 0.0649(8) Uani 1 1 d .
H19A H 0.9378 0.0519 0.1166 0.078 Uiso 1 1 calc R
H19B H 0.8336 0.1073 0.0578 0.078 Uiso 1 1 calc R
H19C H 0.8257 -0.0178 0.1043 0.078 Uiso 1 1 calc R
C20 C 0.7872(3) 0.2721(3) 0.1463(2) 0.0853(12) Uani 1 1 d .
H20A H 0.8806 0.2615 0.1550 0.102 Uiso 1 1 calc R
H20B H 0.7355 0.3214 0.1794 0.102 Uiso 1 1 calc R
H20C H 0.7650 0.3161 0.1016 0.102 Uiso 1 1 calc R
C21 C 0.7883(3) 0.0767(4) 0.22032(14) 0.0746(10) Uani 1 1 d .
H21A H 0.8821 0.0618 0.2292 0.090 Uiso 1 1 calc R
H21B H 0.7641 -0.0040 0.2239 0.090 Uiso 1 1 calc R
H21C H 0.7387 0.1292 0.2529 0.090 Uiso 1 1 calc R
C22 C 0.02831(18) 0.41580(18) 0.32744(10) 0.0257(4) Uani 1 1 d .
C23 C -0.10322(19) 0.46336(19) 0.30928(10) 0.0279(4) Uani 1 1 d .
H23 H -0.1443 0.4171 0.2833 0.033 Uiso 1 1 calc R
C24 C -0.17433(19) 0.57690(19) 0.32865(10) 0.0283(4) Uani 1 1 d .
C25 C -0.11017(19) 0.64423(19) 0.36579(10) 0.0279(4) Uani 1 1 d .
H25 H -0.1588 0.7214 0.3801 0.034 Uiso 1 1 calc R
C26 C 0.02149(19) 0.60254(19) 0.38246(10) 0.0270(4) Uani 1 1 d .
C27 C 0.08966(19) 0.48560(19) 0.36326(10) 0.0264(4) Uani 1 1 d .
H27 H 0.1794 0.4536 0.3750 0.032 Uiso 1 1 calc R
C28 C -0.3191(2) 0.6312(2) 0.31006(12) 0.0353(5) Uani 1 1 d .
C29 C -0.3681(2) 0.5535(2) 0.26301(14) 0.0504(7) Uani 1 1 d .
H29A H -0.4608 0.5914 0.2527 0.060 Uiso 1 1 calc R
H29B H -0.3577 0.4673 0.2844 0.060 Uiso 1 1 calc R
H29C H -0.3174 0.5518 0.2217 0.060 Uiso 1 1 calc R
C30 C -0.3370(2) 0.7651(2) 0.27382(15) 0.0542(7) Uani 1 1 d .
H30A H -0.4295 0.8005 0.2622 0.065 Uiso 1 1 calc R
H30B H -0.2845 0.7613 0.2331 0.065 Uiso 1 1 calc R
H30C H -0.3085 0.8185 0.3031 0.065 Uiso 1 1 calc R
C31 C -0.4008(2) 0.6370(3) 0.37347(15) 0.0630(8) Uani 1 1 d .
H31A H -0.4930 0.6747 0.3620 0.076 Uiso 1 1 calc R
H31B H -0.3705 0.6883 0.4033 0.076 Uiso 1 1 calc R
H31C H -0.3914 0.5516 0.3958 0.076 Uiso 1 1 calc R
C32 C 0.0945(2) 0.6781(2) 0.42037(11) 0.0326(5) Uani 1 1 d .
C33 C 0.1460(3) 0.6027(2) 0.48646(13) 0.0539(7) Uani 1 1 d .
H33A H 0.1924 0.6511 0.5106 0.065 Uiso 1 1 calc R
H33B H 0.2061 0.5228 0.4779 0.065 Uiso 1 1 calc R
H33C H 0.0726 0.5858 0.5133 0.065 Uiso 1 1 calc R
C34 C 0.0072(2) 0.8050(2) 0.43514(14) 0.0503(7) Uani 1 1 d .
H34A H 0.0590 0.8513 0.4574 0.060 Uiso 1 1 calc R
H34B H -0.0646 0.7912 0.4642 0.060 Uiso 1 1 calc R
H34C H -0.0287 0.8540 0.3933 0.060 Uiso 1 1 calc R
C35 C 0.2085(2) 0.7043(3) 0.37775(14) 0.0507(7) Uani 1 1 d .
H35A H 0.2541 0.7546 0.4010 0.061 Uiso 1 1 calc R
H35B H 0.1749 0.7507 0.3350 0.061 Uiso 1 1 calc R
H35C H 0.2695 0.6244 0.3700 0.061 Uiso 1 1 calc R
C36 C 0.5035(3) 0.0345(2) 0.37377(13) 0.0585(7) Uani 1 1 d .
H36A H 0.5169 -0.0323 0.4110 0.070 Uiso 1 1 calc R
H36B H 0.5834 0.0251 0.3471 0.070 Uiso 1 1 calc R
H36C H 0.4310 0.0285 0.3459 0.070 Uiso 1 1 calc R
C37 C 0.3139(2) 0.2016(3) 0.45908(12) 0.0477(6) Uani 1 1 d .
H37A H 0.3303 0.1324 0.4952 0.057 Uiso 1 1 calc R
H37B H 0.2409 0.1958 0.4315 0.057 Uiso 1 1 calc R
H37C H 0.2920 0.2823 0.4780 0.057 Uiso 1 1 calc R
C38 C 0.6012(3) 0.1955(3) 0.46290(14) 0.0622(8) Uani 1 1 d .
H38A H 0.6108 0.1274 0.4994 0.075 Uiso 1 1 calc R
H38B H 0.5818 0.2768 0.4812 0.075 Uiso 1 1 calc R
H38C H 0.6827 0.1849 0.4375 0.075 Uiso 1 1 calc R
C39 C 0.0214(2) 0.7119(2) 0.19364(13) 0.0487(6) Uani 1 1 d .
H39A H -0.0605 0.7525 0.1696 0.058 Uiso 1 1 calc R
H39B H 0.0674 0.7760 0.2019 0.058 Uiso 1 1 calc R
H39C H 0.0020 0.6686 0.2362 0.058 Uiso 1 1 calc R
C40 C 0.1550(3) 0.6861(3) 0.06191(15) 0.0725(9) Uani 1 1 d .
H40A H 0.0707 0.7266 0.0401 0.087 Uiso 1 1 calc R
H40B H 0.2089 0.6285 0.0328 0.087 Uiso 1 1 calc R
H40C H 0.2000 0.7505 0.0706 0.087 Uiso 1 1 calc R
C41 C 0.0325(3) 0.4797(3) 0.12316(15) 0.0600(8) Uani 1 1 d .
H41A H -0.0506 0.5253 0.1017 0.072 Uiso 1 1 calc R
H41B H 0.0153 0.4312 0.1645 0.072 Uiso 1 1 calc R
H41C H 0.0838 0.4224 0.0931 0.072 Uiso 1 1 calc R

loop_
_atom_site_aniso_label
_atom_site_aniso_U_11
_atom_site_aniso_U_22
_atom_site_aniso_U_33
_atom_site_aniso_U_23
_atom_site_aniso_U_13
_atom_site_aniso_U_12
Sc1 0.0268(2) 0.0294(2) 0.0284(2) -0.00161(16) -0.00003(16) -0.01011(16)
Si1 0.0314(3) 0.0383(4) 0.0293(3) -0.0019(3) -0.0035(2) -0.0081(3)
Si2 0.0352(3) 0.0408(4) 0.0345(3) 0.0074(3) 0.0014(3) -0.0077(3)
N1 0.0260(8) 0.0346(10) 0.0277(9) -0.0061(7) 0.0022(7) -0.0063(7)
N2 0.0273(8) 0.0278(9) 0.0268(9) -0.0068(7) 0.0020(7) -0.0066(7)
C1 0.0311(11) 0.0338(12) 0.0343(12) -0.0039(9) -0.0008(9) -0.0107(9)
C2 0.0349(12) 0.0414(13) 0.0429(13) 0.0086(11) 0.0002(10) -0.0123(10)
C3 0.0480(14) 0.0371(13) 0.0561(16) -0.0191(12) 0.0133(12) -0.0099(11)
C4 0.0275(10) 0.0303(11) 0.0340(12) -0.0083(9) -0.0015(9) -0.0047(8)
C5 0.0306(10) 0.0259(11) 0.0372(12) -0.0047(9) 0.0025(9) -0.0091(8)
C6 0.0273(10) 0.0294(11) 0.0267(10) -0.0037(8) 0.0001(8) -0.0084(8)
C7 0.0413(12) 0.0358(13) 0.0395(13) -0.0060(10) 0.0126(10) -0.0138(10)
C8 0.0281(10) 0.0313(11) 0.0283(11) -0.0082(9) 0.0021(9) -0.0051(8)
C9 0.0294(11) 0.0399(13) 0.0302(11) -0.0104(10) -0.0021(9) -0.0035(9)
C10 0.0379(12) 0.0320(12) 0.0246(11) -0.0065(9) -0.0028(9) -0.0009(9)
C11 0.0342(11) 0.0350(12) 0.0247(11) -0.0038(9) 0.0036(9) -0.0080(9)
C12 0.0308(10) 0.0277(11) 0.0290(11) -0.0044(9) 0.0008(9) -0.0076(8)
C13 0.0326(11) 0.0304(11) 0.0233(10) -0.0034(8) -0.0014(9) -0.0054(9)
C14 0.0457(13) 0.0478(14) 0.0256(11) -0.0068(10) -0.0045(10) 0.0017(11)
C15 0.067(2) 0.200(5) 0.0382(18) -0.008(2) -0.0221(16) -0.025(3)
C16 0.083(2) 0.099(3) 0.0311(15) -0.0206(16) -0.0099(14) 0.0230(19)
C17 0.208(5) 0.056(2) 0.0446(19) 0.0078(16) -0.038(2) -0.016(2)
C18 0.0289(11) 0.0414(13) 0.0346(12) -0.0030(10) 0.0009(9) -0.0125(9)
C19 0.0369(14) 0.089(2) 0.0578(18) -0.0134(16) -0.0029(13) 0.0076(14)
C20 0.0539(18) 0.061(2) 0.150(4) -0.018(2) -0.016(2) -0.0282(15)
C21 0.0342(14) 0.137(3) 0.0491(17) 0.0197(18) -0.0121(13) -0.0260(17)
C22 0.0276(10) 0.0247(10) 0.0255(10) -0.0032(8) 0.0041(8) -0.0080(8)
C23 0.0288(10) 0.0295(11) 0.0286(11) -0.0049(9) 0.0018(8) -0.0127(8)
C24 0.0270(10) 0.0289(11) 0.0299(11) -0.0018(9) 0.0037(8) -0.0094(8)
C25 0.0283(10) 0.0258(11) 0.0304(11) -0.0035(8) 0.0052(9) -0.0083(8)
C26 0.0299(10) 0.0283(11) 0.0261(10) -0.0041(8) 0.0056(8) -0.0131(8)
C27 0.0233(9) 0.0299(11) 0.0263(10) -0.0015(8) 0.0030(8) -0.0079(8)
C28 0.0249(10) 0.0386(13) 0.0427(13) -0.0069(10) -0.0002(9) -0.0072(9)
C29 0.0321(12) 0.0511(16) 0.0684(18) -0.0152(13) -0.0138(12) -0.0062(11)
C30 0.0398(13) 0.0438(15) 0.074(2) -0.0051(13) -0.0142(13) -0.0007(11)
C31 0.0287(12) 0.097(2) 0.0615(18) -0.0132(17) 0.0083(12) -0.0115(14)
C32 0.0342(11) 0.0335(12) 0.0346(12) -0.0089(9) 0.0020(9) -0.0145(9)
C33 0.0755(19) 0.0509(16) 0.0436(15) -0.0072(12) -0.0170(14) -0.0287(14)
C34 0.0478(14) 0.0413(14) 0.0694(18) -0.0283(13) 0.0042(13) -0.0159(11)
C35 0.0486(14) 0.0576(16) 0.0593(17) -0.0228(14) 0.0139(13) -0.0324(13)
C36 0.087(2) 0.0410(15) 0.0397(15) 0.0008(12) 0.0020(14) -0.0032(14)
C37 0.0452(14) 0.0562(16) 0.0365(13) 0.0062(12) 0.0021(11) -0.0082(12)
C38 0.0522(16) 0.083(2) 0.0529(17) 0.0091(15) -0.0172(14) -0.0248(15)
C39 0.0468(14) 0.0448(15) 0.0501(15) 0.0020(12) 0.0044(12) -0.0068(11)
C40 0.0640(19) 0.085(2) 0.0519(18) 0.0258(16) 0.0114(15) -0.0016(16)
C41 0.0553(16) 0.0580(18) 0.0643(19) -0.0060(14) -0.0175(14) -0.0082(14)

loop_
_atom_type_symbol
_atom_type_description
_atom_type_scat_dispersion_real
_atom_type_scat_dispersion_imag
_atom_type_scat_source
C C 0.0033 0.0016 'International Tables Vol C Tables 4.2.6.8 and 6.1.1.4'
H H 0.0000 0.0000 'International Tables Vol C Tables 4.2.6.8 and 6.1.1.4'
N N 0.0061 0.0033 'International Tables Vol C Tables 4.2.6.8 and 6.1.1.4'
Sc Sc 0.2519 0.3716 'International Tables Vol C Tables 4.2.6.8 and 6.1.1.4'
Si Si 0.0817 0.0704 'International Tables Vol C Tables 4.2.6.8 and 6.1.1.4'

loop_
_geom_angle_atom_site_label_1
_geom_angle_atom_site_label_2
_geom_angle_atom_site_label_3
_geom_angle
N1 Sc1 N2 83.06(6)
N1 Sc1 C2 112.89(9)
N2 Sc1 C2 122.74(8)
N1 Sc1 C1 111.31(7)
N2 Sc1 C1 111.89(7)
C2 Sc1 C1 111.65(8)
C1 Si1 C36 109.67(11)
C1 Si1 C37 111.25(11)
C36 Si1 C37 107.63(13)
C1 Si1 C38 112.71(12)
C36 Si1 C38 108.10(14)
C37 Si1 C38 107.30(13)
C2 Si2 C39 110.14(12)
C2 Si2 C40 114.54(12)
C39 Si2 C40 106.24(14)
C2 Si2 C41 109.73(12)
C39 Si2 C41 108.58(13)
C40 Si2 C41 107.39(15)
C4 N1 C8 121.58(17)
C4 N1 Sc1 129.85(14)
C8 N1 Sc1 108.23(12)
C6 N2 C22 122.07(16)
C6 N2 Sc1 129.30(13)
C22 N2 Sc1 108.47(12)
Si1 C1 Sc1 123.33(10)
Si1 C1 H1A 106.5
Sc1 C1 H1A 106.5
Si1 C1 H1B 106.5
Sc1 C1 H1B 106.5
H1A C1 H1B 106.5
Si2 C2 Sc1 121.11(11)
Si2 C2 H2A 107.0
Sc1 C2 H2A 107.0
Si2 C2 H2B 107.0
Sc1 C2 H2B 107.0
H2A C2 H2B 106.8
C4 C3 H3A 109.5
C4 C3 H3B 109.5
H3A C3 H3B 109.5
C4 C3 H3C 109.5
H3A C3 H3C 109.5
H3B C3 H3C 109.5
N1 C4 C5 122.44(18)
N1 C4 C3 120.03(19)
C5 C4 C3 117.53(19)
C6 C5 C4 128.17(19)
C6 C5 H5 115.9
C4 C5 H5 115.9
N2 C6 C5 122.18(18)
N2 C6 C7 120.48(18)
C5 C6 C7 117.32(18)
C6 C7 H7A 109.5
C6 C7 H7B 109.5
H7A C7 H7B 109.5
C6 C7 H7C 109.5
H7A C7 H7C 109.5
H7B C7 H7C 109.5
C13 C8 C9 120.01(19)
C13 C8 N1 118.71(18)
C9 C8 N1 120.80(17)
C10 C9 C8 120.57(19)
C10 C9 H9 119.7
C8 C9 H9 119.7
C9 C10 C11 118.25(19)
C9 C10 C14 121.83(19)
C11 C10 C14 119.9(2)
C10 C11 C12 122.62(19)
C10 C11 H11 118.7
C12 C11 H11 118.7
C13 C12 C11 117.51(18)
C13 C12 C18 121.74(18)
C11 C12 C18 120.71(19)
C8 C13 C12 121.03(19)
C8 C13 H13 119.5
C12 C13 H13 119.5
C17 C14 C16 109.6(3)
C17 C14 C15 108.6(3)
C16 C14 C15 107.3(3)
C17 C14 C10 108.7(2)
C16 C14 C10 110.69(19)
C15 C14 C10 111.8(2)
C14 C15 H15A 109.5
C14 C15 H15B 109.5
H15A C15 H15B 109.5
C14 C15 H15C 109.5
H15A C15 H15C 109.5
H15B C15 H15C 109.5
C14 C16 H16A 109.5
C14 C16 H16B 109.5
H16A C16 H16B 109.5
C14 C16 H16C 109.5
H16A C16 H16C 109.5
H16B C16 H16C 109.5
C14 C17 H17A 109.5
C14 C17 H17B 109.5
H17A C17 H17B 109.5
C14 C17 H17C 109.5
H17A C17 H17C 109.5
H17B C17 H17C 109.5
C20 C18 C21 109.5(3)
C20 C18 C19 108.9(2)
C21 C18 C19 107.0(2)
C20 C18 C12 108.52(19)
C21 C18 C12 111.85(18)
C19 C18 C12 111.04(19)
C18 C19 H19A 109.5
C18 C19 H19B 109.5
H19A C19 H19B 109.5
C18 C19 H19C 109.5
H19A C19 H19C 109.5
H19B C19 H19C 109.5
C18 C20 H20A 109.5
C18 C20 H20B 109.5
H20A C20 H20B 109.5
C18 C20 H20C 109.5
H20A C20 H20C 109.5
H20B C20 H20C 109.5
C18 C21 H21A 109.5
C18 C21 H21B 109.5
H21A C21 H21B 109.5
C18 C21 H21C 109.5
H21A C21 H21C 109.5
H21B C21 H21C 109.5
C27 C22 C23 119.60(18)
C27 C22 N2 117.83(17)
C23 C22 N2 122.15(17)
C24 C23 C22 120.84(18)
C24 C23 H23 119.6
C22 C23 H23 119.6
C23 C24 C25 118.19(18)
C23 C24 C28 122.15(18)
C25 C24 C28 119.65(18)
C26 C25 C24 122.61(19)
C26 C25 H25 118.7
C24 C25 H25 118.7
C25 C26 C27 117.53(18)
C25 C26 C32 123.17(18)
C27 C26 C32 119.30(18)
C22 C27 C26 121.15(18)
C22 C27 H27 119.4
C26 C27 H27 119.4
C29 C28 C31 109.4(2)
C29 C28 C24 112.40(18)
C31 C28 C24 109.13(19)
C29 C28 C30 107.2(2)
C31 C28 C30 109.5(2)
C24 C28 C30 109.18(18)
C28 C29 H29A 109.5
C28 C29 H29B 109.5
H29A C29 H29B 109.5
C28 C29 H29C 109.5
H29A C29 H29C 109.5
H29B C29 H29C 109.5
C28 C30 H30A 109.5
C28 C30 H30B 109.5
H30A C30 H30B 109.5
C28 C30 H30C 109.5
H30A C30 H30C 109.5
H30B C30 H30C 109.5
C28 C31 H31A 109.5
C28 C31 H31B 109.5
H31A C31 H31B 109.5
C28 C31 H31C 109.5
H31A C31 H31C 109.5
H31B C31 H31C 109.5
C33 C32 C34 108.3(2)
C33 C32 C35 109.9(2)
C34 C32 C35 107.59(19)
C33 C32 C26 109.57(18)
C34 C32 C26 112.49(18)
C35 C32 C26 108.94(17)
C32 C33 H33A 109.5
C32 C33 H33B 109.5
H33A C33 H33B 109.5
C32 C33 H33C 109.5
H33A C33 H33C 109.5
H33B C33 H33C 109.5
C32 C34 H34A 109.5
C32 C34 H34B 109.5
H34A C34 H34B 109.5
C32 C34 H34C 109.5
H34A C34 H34C 109.5
H34B C34 H34C 109.5
C32 C35 H35A 109.5
C32 C35 H35B 109.5
H35A C35 H35B 109.5
C32 C35 H35C 109.5
H35A C35 H35C 109.5
H35B C35 H35C 109.5
Si1 C36 H36A 109.5
Si1 C36 H36B 109.5
H36A C36 H36B 109.5
Si1 C36 H36C 109.5
H36A C36 H36C 109.5
H36B C36 H36C 109.5
Si1 C37 H37A 109.5
Si1 C37 H37B 109.5
H37A C37 H37B 109.5
Si1 C37 H37C 109.5
H37A C37 H37C 109.5
H37B C37 H37C 109.5
Si1 C38 H38A 109.5
Si1 C38 H38B 109.5
H38A C38 H38B 109.5
Si1 C38 H38C 109.5
H38A C38 H38C 109.5
H38B C38 H38C 109.5
Si2 C39 H39A 109.5
Si2 C39 H39B 109.5
H39A C39 H39B 109.5
Si2 C39 H39C 109.5
H39A C39 H39C 109.5
H39B C39 H39C 109.5
Si2 C40 H40A 109.5
Si2 C40 H40B 109.5
H40A C40 H40B 109.5
Si2 C40 H40C 109.5
H40A C40 H40C 109.5
H40B C40 H40C 109.5
Si2 C41 H41A 109.5
Si2 C41 H41B 109.5
H41A C41 H41B 109.5
Si2 C41 H41C 109.5
H41A C41 H41C 109.5
H41B C41 H41C 109.5

loop_
_geom_bond_atom_site_label_1
_geom_bond_atom_site_label_2
_geom_bond_distance
Sc1 N1 2.1277(18)
Sc1 N2 2.1279(17)
Sc1 C2 2.210(2)
Sc1 C1 2.215(2)
Si1 C1 1.841(2)
Si1 C36 1.863(3)
Si1 C37 1.872(2)
Si1 C38 1.876(3)
Si2 C2 1.840(2)
Si2 C39 1.867(3)
Si2 C40 1.874(3)
Si2 C41 1.879(3)
N1 C4 1.332(3)
N1 C8 1.439(3)
N2 C6 1.340(3)
N2 C22 1.430(2)
C1 H1A 0.9900
C1 H1B 0.9900
C2 H2A 0.9900
C2 H2B 0.9900
C3 C4 1.506(3)
C3 H3A 0.9800
C3 H3B 0.9800
C3 H3C 0.9800
C4 C5 1.401(3)
C5 C6 1.397(3)
C5 H5 0.9500
C6 C7 1.511(3)
C7 H7A 0.9800
C7 H7B 0.9800
C7 H7C 0.9800
C8 C13 1.389(3)
C8 C9 1.393(3)
C9 C10 1.387(3)
C9 H9 0.9500
C10 C11 1.394(3)
C10 C14 1.539(3)
C11 C12 1.398(3)
C11 H11 0.9500
C12 C13 1.393(3)
C12 C18 1.534(3)
C13 H13 0.9500
C14 C17 1.508(4)
C14 C16 1.513(3)
C14 C15 1.517(4)
C15 H15A 0.9800
C15 H15B 0.9800
C15 H15C 0.9800
C16 H16A 0.9800
C16 H16B 0.9800
C16 H16C 0.9800
C17 H17A 0.9800
C17 H17B 0.9800
C17 H17C 0.9800
C18 C20 1.519(4)
C18 C21 1.519(3)
C18 C19 1.520(3)
C19 H19A 0.9800
C19 H19B 0.9800
C19 H19C 0.9800
C20 H20A 0.9800
C20 H20B 0.9800
C20 H20C 0.9800
C21 H21A 0.9800
C21 H21B 0.9800
C21 H21C 0.9800
C22 C27 1.388(3)
C22 C23 1.398(3)
C23 C24 1.383(3)
C23 H23 0.9500
C24 C25 1.403(3)
C24 C28 1.534(3)
C25 C26 1.387(3)
C25 H25 0.9500
C26 C27 1.403(3)
C26 C32 1.537(3)
C27 H27 0.9500
C28 C29 1.526(3)
C28 C31 1.527(3)
C28 C30 1.542(3)
C29 H29A 0.9800
C29 H29B 0.9800
C29 H29C 0.9800
C30 H30A 0.9800
C30 H30B 0.9800
C30 H30C 0.9800
C31 H31A 0.9800
C31 H31B 0.9800
C31 H31C 0.9800
C32 C33 1.527(3)
C32 C34 1.528(3)
C32 C35 1.531(3)
C33 H33A 0.9800
C33 H33B 0.9800
C33 H33C 0.9800
C34 H34A 0.9800
C34 H34B 0.9800
C34 H34C 0.9800
C35 H35A 0.9800
C35 H35B 0.9800
C35 H35C 0.9800
C36 H36A 0.9800
C36 H36B 0.9800
C36 H36C 0.9800
C37 H37A 0.9800
C37 H37B 0.9800
C37 H37C 0.9800
C38 H38A 0.9800
C38 H38B 0.9800
C38 H38C 0.9800
C39 H39A 0.9800
C39 H39B 0.9800
C39 H39C 0.9800
C40 H40A 0.9800
C40 H40B 0.9800
C40 H40C 0.9800
C41 H41A 0.9800
C41 H41B 0.9800
C41 H41C 0.9800

loop_
_geom_torsion_atom_site_label_1
_geom_torsion_atom_site_label_2
_geom_torsion_atom_site_label_3
_geom_torsion_atom_site_label_4
_geom_torsion
N2 Sc1 N1 C4 -20.11(18)
C2 Sc1 N1 C4 -142.80(18)
C1 Sc1 N1 C4 90.72(18)
N2 Sc1 N1 C8 166.59(13)
C2 Sc1 N1 C8 43.91(14)
C1 Sc1 N1 C8 -82.57(14)
N1 Sc1 N2 C6 22.88(17)
C2 Sc1 N2 C6 135.68(17)
C1 Sc1 N2 C6 -87.35(18)
N1 Sc1 N2 C22 -161.60(13)
C2 Sc1 N2 C22 -48.80(16)
C1 Sc1 N2 C22 88.17(14)
C36 Si1 C1 Sc1 61.29(17)
C37 Si1 C1 Sc1 -57.65(16)
C38 Si1 C1 Sc1 -178.22(14)
N1 Sc1 C1 Si1 -55.30(14)
N2 Sc1 C1 Si1 35.67(15)
C2 Sc1 C1 Si1 177.54(12)
C39 Si2 C2 Sc1 84.29(16)
C40 Si2 C2 Sc1 -156.04(16)
C41 Si2 C2 Sc1 -35.19(19)
N1 Sc1 C2 Si2 77.93(15)
N2 Sc1 C2 Si2 -18.70(19)
C1 Sc1 C2 Si2 -155.76(13)
C8 N1 C4 C5 -177.12(18)
Sc1 N1 C4 C5 10.4(3)
C8 N1 C4 C3 3.0(3)
Sc1 N1 C4 C3 -169.52(16)
N1 C4 C5 C6 7.9(3)
C3 C4 C5 C6 -172.2(2)
C22 N2 C6 C5 169.02(18)
Sc1 N2 C6 C5 -16.0(3)
C22 N2 C6 C7 -12.5(3)
Sc1 N2 C6 C7 162.52(15)
C4 C5 C6 N2 -5.0(3)
C4 C5 C6 C7 176.4(2)
C4 N1 C8 C13 -105.4(2)
Sc1 N1 C8 C13 68.6(2)
C4 N1 C8 C9 82.6(3)
Sc1 N1 C8 C9 -103.44(19)
C13 C8 C9 C10 -0.6(3)
N1 C8 C9 C10 171.32(19)
C8 C9 C10 C11 -0.1(3)
C8 C9 C10 C14 -177.7(2)
C9 C10 C11 C12 1.0(3)
C14 C10 C11 C12 178.7(2)
C10 C11 C12 C13 -1.3(3)
C10 C11 C12 C18 -178.92(19)
C9 C8 C13 C12 0.4(3)
N1 C8 C13 C12 -171.73(18)
C11 C12 C13 C8 0.6(3)
C18 C12 C13 C8 178.18(19)
C9 C10 C14 C17 107.7(3)
C11 C10 C14 C17 -69.9(3)
C9 C10 C14 C16 -131.8(3)
C11 C10 C14 C16 50.6(3)
C9 C10 C14 C15 -12.2(3)
C11 C10 C14 C15 170.2(3)
C13 C12 C18 C20 -103.3(3)
C11 C12 C18 C20 74.2(3)
C13 C12 C18 C21 17.6(3)
C11 C12 C18 C21 -164.9(2)
C13 C12 C18 C19 137.1(2)
C11 C12 C18 C19 -45.4(3)
C6 N2 C22 C27 131.0(2)
Sc1 N2 C22 C27 -44.9(2)
C6 N2 C22 C23 -56.5(3)
Sc1 N2 C22 C23 127.54(17)
C27 C22 C23 C24 -2.4(3)
N2 C22 C23 C24 -174.76(19)
C22 C23 C24 C25 1.3(3)
C22 C23 C24 C28 -179.50(19)
C23 C24 C25 C26 1.3(3)
C28 C24 C25 C26 -177.89(19)
C24 C25 C26 C27 -2.7(3)
C24 C25 C26 C32 177.15(19)
C23 C22 C27 C26 0.9(3)
N2 C22 C27 C26 173.58(18)
C25 C26 C27 C22 1.6(3)
C32 C26 C27 C22 -178.30(18)
C23 C24 C28 C29 -5.9(3)
C25 C24 C28 C29 173.3(2)
C23 C24 C28 C31 115.7(2)
C25 C24 C28 C31 -65.2(3)
C23 C24 C28 C30 -124.7(2)
C25 C24 C28 C30 54.5(3)
C25 C26 C32 C33 118.5(2)
C27 C26 C32 C33 -61.6(3)
C25 C26 C32 C34 -2.0(3)
C27 C26 C32 C34 177.9(2)
C25 C26 C32 C35 -121.2(2)
C27 C26 C32 C35 58.7(3)
